data_1559373
loop_
_publ_author_name
'Ni, Qijian'
'Song, Xiaoxiao'
'Png, Chin Wen'
'Zhang, Yongliang'
'Zhao, Yu'

_publ_section_title
;
 Access to Substituted Cyclobutenes by Tandem [3,3]-Sigmatropic
 Rearrangement/[2+2] Cycloaddition of Dipropargylphosphonates under Ag/Co
 Relay Catalysis
;
_journal_name_full 'Chemical Science'
_journal_paper_doi 10.1039/D0SC02972F
_journal_year 2020
_chemical_formula_moiety 'C22 H25 O2 P Si'
_chemical_formula_sum 'C22 H25 O2 P Si'
_chemical_formula_weight 380.48
_space_group_crystal_system monoclinic
_space_group_IT_number 14
_space_group_name_Hall '-P 2yn'
_space_group_name_H-M_alt 'P 1 21/n 1'
_atom_sites_solution_hydrogens geom
_audit_creation_date 2020-10-07
_audit_creation_method
;
Olex2 1.2
(compiled 2018.05.29 svn.r3508 for OlexSys, GUI svn.r5506)
;
_audit_update_record
;
2020-10-13 deposited with the CCDC.	2020-10-16 downloaded from the CCDC.
;
_cell_angle_alpha 90
_cell_angle_beta 108.696(3)
_cell_angle_gamma 90
_cell_formula_units_Z 4
_cell_length_a 12.6855(10)
_cell_length_b 11.4436(9)
_cell_length_c 15.6122(11)
_cell_measurement_reflns_used 9942
_cell_measurement_temperature 273(2)
_cell_measurement_theta_max 25.278
_cell_measurement_theta_min 3.262
_cell_volume 2146.8(3)
_computing_cell_refinement 'SAINT v8.37A (Bruker, 2015)'
_computing_data_reduction 'SAINT v8.37A (Bruker, 2015)'
_computing_molecular_graphics 'Olex2 (Dolomanov et al., 2009)'
_computing_publication_material 'Olex2 (Dolomanov et al., 2009)'
_computing_structure_refinement 'ShelXL (Sheldrick, 2015)'
_computing_structure_solution 'SHELXT 2014/5 (Sheldrick, 2014)'
_diffrn_ambient_temperature 273.15
_diffrn_measured_fraction_theta_full 0.999
_diffrn_measured_fraction_theta_max 0.999
_diffrn_measurement_device_type 'Bruker APEX-II CCD'
_diffrn_measurement_method '\f and \w scans'
_diffrn_radiation_type MoK\a
_diffrn_radiation_wavelength 0.71073
_diffrn_reflns_av_R_equivalents 0.1434
_diffrn_reflns_av_unetI/netI 0.0382
_diffrn_reflns_Laue_measured_fraction_full 0.999
_diffrn_reflns_Laue_measured_fraction_max 0.999
_diffrn_reflns_limit_h_max 15
_diffrn_reflns_limit_h_min -15
_diffrn_reflns_limit_k_max 13
_diffrn_reflns_limit_k_min -13
_diffrn_reflns_limit_l_max 18
_diffrn_reflns_limit_l_min -18
_diffrn_reflns_number 83096
_diffrn_reflns_point_group_measured_fraction_full 0.999
_diffrn_reflns_point_group_measured_fraction_max 0.999
_diffrn_reflns_theta_full 24.998
_diffrn_reflns_theta_max 24.998
_diffrn_reflns_theta_min 2.755
_diffrn_standards_number 0
_exptl_absorpt_coefficient_mu 0.196
_exptl_absorpt_correction_T_max 0.7456
_exptl_absorpt_correction_T_min 0.5437
_exptl_absorpt_correction_type multi-scan
_exptl_absorpt_process_details
'SADABS-2016/2 (Bruker,2016/2) was used for absorption correction. wR2(int) was 0.1272 before and 0.0886 after correction. The Ratio of minimum to maximum transmission is 0.7292. The \l/2 correction factor is Not present.'
_exptl_crystal_colour colourless
_exptl_crystal_colour_primary colourless
_exptl_crystal_density_diffrn 1.177
_exptl_crystal_description block
_exptl_crystal_F_000 808
_exptl_crystal_size_max 0.22
_exptl_crystal_size_mid 0.21
_exptl_crystal_size_min 0.2
_refine_diff_density_max 0.463
_refine_diff_density_min -0.524
_refine_diff_density_rms 0.059
_refine_ls_extinction_method none
_refine_ls_goodness_of_fit_ref 1.014
_refine_ls_hydrogen_treatment constr
_refine_ls_matrix_type full
_refine_ls_number_parameters 270
_refine_ls_number_reflns 3773
_refine_ls_number_restraints 617
_refine_ls_restrained_S_all 1.192
_refine_ls_R_factor_all 0.1005
_refine_ls_R_factor_gt 0.0641
_refine_ls_shift/su_max 0.000
_refine_ls_shift/su_mean 0.000
_refine_ls_structure_factor_coef Fsqd
_refine_ls_weighting_details 'w=1/[\s^2^(Fo^2^)+(0.0822P)^2^+2.3815P] where P=(Fo^2^+2Fc^2^)/3'
_refine_ls_weighting_scheme calc
_refine_ls_wR_factor_gt 0.1556
_refine_ls_wR_factor_ref 0.1819
_reflns_Friedel_coverage 0.000
_reflns_number_gt 2556
_reflns_number_total 3773
_reflns_threshold_expression 'I > 2\s(I)'
_cod_data_source_file d0sc02972f2.cif
_cod_data_source_block 1_a
_cod_database_code 1559373
_shelx_shelxl_version_number 2018/3
_shelx_space_group_comment
;
The symmetry employed for this shelxl refinement is uniquely defined
by the following loop, which should always be used as a source of
symmetry information in preference to the above space-group names.
They are only intended as comments.
;
_shelx_estimated_absorpt_t_max 0.962
_shelx_estimated_absorpt_t_min 0.958
_olex2_refinement_description
;
1. Fixed Uiso
 At 1.2 times of:
  All C(H) groups, All C(H,H) groups
 At 1.5 times of:
  All C(H,H,H) groups
2. Restrained distances
 C2-C1
 1.54 with sigma of 0.001
 Si1-C14A \\sim Si1-C14
 with sigma of 0.02
 Si1-C13 \\sim Si1-C13A
 with sigma of 0.02
 Si1-C15A \\sim Si1-C15
 with sigma of 0.02
3. Rigid bond restraints
 C19, C22
 with sigma for 1-2 distances of 0.001 and sigma for 1-3 distances of 0.002
4. Uiso/Uaniso restraints and constraints
C5 \\sim C6 \\sim C7 \\sim C2 \\sim C16 \\sim C12 \\sim C17 \\sim C4 \\sim C21
\\sim C1 \\sim C3 \\sim C8 \\sim C19 \\sim C18 \\sim C20 \\sim C11 \\sim C10
\\sim C9 \\sim C22 \\sim C13 \\sim C14 \\sim C15 \\sim C13A \\sim C14A \\sim
C15A: within 3.8A with sigma of 0.01 and sigma for terminal atoms of 0.02
Uanis(Si1) \\sim Ueq, Uanis(C13) \\sim Ueq, Uanis(C14) \\sim Ueq, Uanis(C15)
\\sim Ueq, Uanis(C13A) \\sim Ueq, Uanis(C14A) \\sim Ueq, Uanis(C15A) \\sim Ueq:
with sigma of 0.001 and sigma for terminal atoms of 0.002
Uanis(C22) \\sim Ueq: with sigma of 0.001 and sigma for terminal atoms of 0.002
5. Rigid body (RIGU) restrains
 Si1, C13, C14, C15, C13A, C14A, C15A
 with sigma for 1-2 distances of 0.001 and sigma for 1-3 distances of 0.002
6. Others
 Sof(C13A)=Sof(H13D)=Sof(H13E)=Sof(H13F)=Sof(C14A)=Sof(H14D)=Sof(H14E)=
 Sof(H14F)=Sof(C15A)=Sof(H15D)=Sof(H15E)=Sof(H15F)=1-FVAR(1)
 Sof(C13)=Sof(H13A)=Sof(H13B)=Sof(H13C)=Sof(C14)=Sof(H14A)=Sof(H14B)=Sof(H14C)=
 Sof(C15)=Sof(H15A)=Sof(H15B)=Sof(H15C)=FVAR(1)
7.a Secondary CH2 refined with riding coordinates:
 C4(H4A,H4B), C1(H1A,H1B)
7.b Aromatic/amide H refined with riding coordinates:
 C12(H12), C17(H17), C21(H21), C8(H8), C18(H18), C20(H20), C11(H11), C10(H10),
 C9(H9)
7.c Idealised Me refined as rotating group:
 C22(H22A,H22B,H22C), C13(H13A,H13B,H13C), C14(H14A,H14B,H14C), C15(H15A,H15B,
 H15C), C13A(H13D,H13E,H13F), C14A(H14D,H14E,H14F), C15A(H15D,H15E,H15F)
;
_olex2_submission_special_instructions 'No special instructions were received'

loop_
_space_group_symop_operation_xyz
'x, y, z'
'-x+1/2, y+1/2, -z+1/2'
'-x, -y, -z'
'x-1/2, -y-1/2, z-1/2'

loop_
_atom_site_label
_atom_site_type_symbol
_atom_site_fract_x
_atom_site_fract_y
_atom_site_fract_z
_atom_site_U_iso_or_equiv
_atom_site_adp_type
_atom_site_occupancy
_atom_site_site_symmetry_order
_atom_site_calc_flag
_atom_site_refinement_flags_posn
_atom_site_refinement_flags_adp
_atom_site_refinement_flags_occupancy
_atom_site_disorder_assembly
_atom_site_disorder_group
P1 P 0.14324(7) 0.81320(8) 0.06283(6) 0.0496(3) Uani 1 1 d . . . . .
Si1 Si -0.34916(9) 0.73795(13) -0.04442(8) 0.0723(4) Uani 1 1 d D U . . .
O1 O 0.06474(19) 0.8320(2) 0.12336(16) 0.0595(7) Uani 1 1 d . . . . .
O2 O 0.1741(2) 0.9188(2) 0.02383(19) 0.0713(8) Uani 1 1 d . . . . .
C5 C -0.0370(3) 0.6991(3) -0.0302(2) 0.0460(8) Uani 1 1 d . U . . .
C6 C 0.0715(3) 0.7070(3) -0.0205(2) 0.0441(7) Uani 1 1 d . U . . .
C7 C 0.2595(3) 0.7443(3) 0.1439(2) 0.0489(8) Uani 1 1 d . U . . .
C2 C -0.1026(3) 0.7631(3) 0.0128(2) 0.0492(8) Uani 1 1 d D U . . .
C16 C 0.1280(3) 0.6443(3) -0.0761(2) 0.0463(8) Uani 1 1 d . U . . .
C12 C 0.3663(3) 0.7849(4) 0.1549(2) 0.0601(9) Uani 1 1 d . U . . .
H12 H 0.377190 0.846370 0.119697 0.072 Uiso 1 1 calc R . . . .
C17 C 0.0911(3) 0.5350(3) -0.1122(2) 0.0544(8) Uani 1 1 d . U . . .
H17 H 0.032294 0.499187 -0.099076 0.065 Uiso 1 1 calc R . . . .
C4 C -0.1444(3) 0.6406(3) -0.0889(2) 0.0549(9) Uani 1 1 d . U . . .
H4A H -0.149007 0.557596 -0.078091 0.066 Uiso 1 1 calc R . . . .
H4B H -0.164420 0.657986 -0.152938 0.066 Uiso 1 1 calc R . . . .
C21 C 0.2170(3) 0.6934(3) -0.0967(2) 0.0568(9) Uani 1 1 d . U . . .
H21 H 0.244656 0.765724 -0.072566 0.068 Uiso 1 1 calc R . . . .
C1 C -0.0536(3) 0.8559(3) 0.0859(2) 0.0585(9) Uani 1 1 d D U . . .
H1A H -0.065871 0.933630 0.059723 0.070 Uiso 1 1 calc R . . . .
H1B H -0.088457 0.851200 0.132771 0.070 Uiso 1 1 calc R . . . .
C3 C -0.2010(3) 0.7196(3) -0.0362(2) 0.0546(9) Uani 1 1 d . U . . .
C8 C 0.2454(3) 0.6523(3) 0.1966(2) 0.0605(9) Uani 1 1 d . U . . .
H8 H 0.174356 0.624025 0.189431 0.073 Uiso 1 1 calc R . . . .
C19 C 0.2289(3) 0.5287(4) -0.1886(3) 0.0681(10) Uani 1 1 d . U . . .
C18 C 0.1415(3) 0.4791(4) -0.1675(3) 0.0663(10) Uani 1 1 d . U . . .
H18 H 0.115517 0.406113 -0.191109 0.080 Uiso 1 1 calc R . . . .
C20 C 0.2647(3) 0.6358(4) -0.1527(3) 0.0652(10) Uani 1 1 d . U . . .
H20 H 0.323303 0.671260 -0.166499 0.078 Uiso 1 1 calc R . . . .
C11 C 0.4559(3) 0.7337(4) 0.2183(3) 0.0683(11) Uani 1 1 d . U . . .
H11 H 0.527268 0.761170 0.225787 0.082 Uiso 1 1 calc R . . . .
C10 C 0.4416(4) 0.6445(4) 0.2697(3) 0.0728(11) Uani 1 1 d . U . . .
H10 H 0.503238 0.611084 0.312267 0.087 Uiso 1 1 calc R . . . .
C9 C 0.3368(4) 0.6020(4) 0.2600(3) 0.0719(11) Uani 1 1 d . U . . .
H9 H 0.327458 0.540258 0.295691 0.086 Uiso 1 1 calc R . . . .
C22 C 0.2840(4) 0.4650(5) -0.2475(3) 0.0951(14) Uani 1 1 d . U . . .
H22A H 0.345970 0.420642 -0.210109 0.143 Uiso 1 1 calc GR . . . .
H22B H 0.309902 0.520639 -0.282270 0.143 Uiso 1 1 calc GR . . . .
H22C H 0.231343 0.413232 -0.287608 0.143 Uiso 1 1 calc GR . . . .
C13 C -0.4296(10) 0.7943(12) -0.1583(7) 0.082(3) Uani 0.478(14) 1 d D U P A 1
H13A H -0.396588 0.865756 -0.169615 0.123 Uiso 0.478(14) 1 calc GR . P A 1
H13B H -0.505048 0.808741 -0.160880 0.123 Uiso 0.478(14) 1 calc GR . P A 1
H13C H -0.428539 0.737534 -0.203331 0.123 Uiso 0.478(14) 1 calc GR . P A 1
C14 C -0.4143(10) 0.6072(11) -0.0248(10) 0.094(3) Uani 0.478(14) 1 d D U P A 1
H14A H -0.406871 0.547544 -0.065759 0.141 Uiso 0.478(14) 1 calc GR . P A 1
H14B H -0.491722 0.621887 -0.034487 0.141 Uiso 0.478(14) 1 calc GR . P A 1
H14C H -0.379246 0.581744 0.036317 0.141 Uiso 0.478(14) 1 calc GR . P A 1
C15 C -0.3507(11) 0.8531(13) 0.0458(8) 0.091(3) Uani 0.478(14) 1 d D U P A 1
H15A H -0.301579 0.828869 0.103677 0.136 Uiso 0.478(14) 1 calc GR . P A 1
H15B H -0.424918 0.860670 0.048576 0.136 Uiso 0.478(14) 1 calc GR . P A 1
H15C H -0.326437 0.927081 0.029864 0.136 Uiso 0.478(14) 1 calc GR . P A 1
C13A C -0.4201(10) 0.8388(11) -0.1378(7) 0.087(3) Uani 0.522(14) 1 d D U P A 2
H13D H -0.381099 0.911953 -0.129083 0.130 Uiso 0.522(14) 1 calc GR . P A 2
H13E H -0.495174 0.851526 -0.138487 0.130 Uiso 0.522(14) 1 calc GR . P A 2
H13F H -0.420885 0.805136 -0.194354 0.130 Uiso 0.522(14) 1 calc GR . P A 2
C14A C -0.4023(9) 0.5800(8) -0.0620(9) 0.085(3) Uani 0.522(14) 1 d D U P A 2
H14D H -0.397820 0.551204 -0.118446 0.127 Uiso 0.522(14) 1 calc GR . P A 2
H14E H -0.478315 0.577740 -0.062820 0.127 Uiso 0.522(14) 1 calc GR . P A 2
H14F H -0.357515 0.532106 -0.013479 0.127 Uiso 0.522(14) 1 calc GR . P A 2
C15A C -0.3597(10) 0.7906(14) 0.0623(7) 0.096(3) Uani 0.522(14) 1 d D U P A 2
H15D H -0.299051 0.760040 0.111211 0.144 Uiso 0.522(14) 1 calc GR . P A 2
H15E H -0.428929 0.765145 0.068641 0.144 Uiso 0.522(14) 1 calc GR . P A 2
H15F H -0.356766 0.874425 0.063316 0.144 Uiso 0.522(14) 1 calc GR . P A 2

loop_
_atom_site_aniso_label
_atom_site_aniso_U_11
_atom_site_aniso_U_22
_atom_site_aniso_U_33
_atom_site_aniso_U_23
_atom_site_aniso_U_13
_atom_site_aniso_U_12
P1 0.0433(5) 0.0388(5) 0.0559(6) -0.0004(4) 0.0010(4) 0.0021(4)
Si1 0.0482(6) 0.0995(8) 0.0697(6) 0.0104(5) 0.0196(5) -0.0012(5)
O1 0.0488(14) 0.0610(16) 0.0586(14) -0.0153(12) 0.0030(12) 0.0114(12)
O2 0.0640(17) 0.0419(15) 0.094(2) 0.0133(14) 0.0051(14) -0.0035(13)
C5 0.0442(17) 0.0440(17) 0.0454(16) 0.0040(14) 0.0083(14) -0.0012(14)
C6 0.0414(15) 0.0424(16) 0.0435(15) 0.0061(13) 0.0068(13) 0.0002(13)
C7 0.0449(16) 0.0444(18) 0.0491(17) -0.0075(14) 0.0034(14) 0.0052(14)
C2 0.0446(17) 0.0499(19) 0.0501(17) 0.0067(15) 0.0110(14) 0.0062(15)
C16 0.0425(16) 0.0482(17) 0.0432(15) 0.0068(14) 0.0067(13) 0.0042(14)
C12 0.052(2) 0.067(2) 0.0543(19) -0.0045(17) 0.0082(16) 0.0003(17)
C17 0.0542(18) 0.0523(19) 0.0532(17) -0.0013(15) 0.0125(15) 0.0000(16)
C4 0.0464(17) 0.057(2) 0.0564(18) -0.0001(16) 0.0089(15) -0.0077(15)
C21 0.0468(17) 0.059(2) 0.0611(19) 0.0035(16) 0.0120(15) 0.0001(16)
C1 0.0472(19) 0.059(2) 0.064(2) -0.0011(17) 0.0096(16) 0.0108(16)
C3 0.0449(18) 0.061(2) 0.0555(18) 0.0099(16) 0.0122(15) -0.0025(15)
C8 0.057(2) 0.054(2) 0.062(2) -0.0024(17) 0.0070(16) 0.0052(17)
C19 0.064(2) 0.077(2) 0.061(2) 0.0082(18) 0.0163(17) 0.0156(19)
C18 0.072(2) 0.058(2) 0.062(2) -0.0064(17) 0.0112(18) 0.0079(19)
C20 0.0515(19) 0.077(2) 0.070(2) 0.0103(19) 0.0238(17) 0.0046(19)
C11 0.049(2) 0.082(3) 0.063(2) -0.012(2) 0.0031(17) 0.0087(19)
C10 0.065(2) 0.079(3) 0.059(2) -0.012(2) -0.0022(18) 0.027(2)
C9 0.080(2) 0.059(2) 0.065(2) 0.0071(18) 0.0070(19) 0.014(2)
C22 0.099(2) 0.100(2) 0.094(2) -0.0094(16) 0.0417(16) 0.0147(16)
C13 0.080(3) 0.082(3) 0.083(3) 0.0011(19) 0.0243(19) 0.0006(19)
C14 0.091(3) 0.097(3) 0.095(3) 0.0017(19) 0.0296(19) -0.0041(19)
C15 0.090(3) 0.093(3) 0.091(3) 0.0013(19) 0.0311(19) -0.0001(19)
C13A 0.085(3) 0.087(3) 0.087(3) 0.0008(19) 0.0262(19) 0.0034(19)
C14A 0.081(3) 0.088(3) 0.086(3) 0.0003(18) 0.0292(19) -0.0035(18)
C15A 0.096(3) 0.098(3) 0.096(3) 0.0010(18) 0.0327(19) 0.0017(19)

loop_
_atom_type_symbol
_atom_type_description
_atom_type_scat_dispersion_real
_atom_type_scat_dispersion_imag
_atom_type_scat_source
C C 0.0033 0.0016 'International Tables Vol C Tables 4.2.6.8 and 6.1.1.4'
H H 0.0000 0.0000 'International Tables Vol C Tables 4.2.6.8 and 6.1.1.4'
O O 0.0106 0.0060 'International Tables Vol C Tables 4.2.6.8 and 6.1.1.4'
P P 0.1023 0.0942 'International Tables Vol C Tables 4.2.6.8 and 6.1.1.4'
Si Si 0.0817 0.0704 'International Tables Vol C Tables 4.2.6.8 and 6.1.1.4'

loop_
_geom_angle_atom_site_label_1
_geom_angle_atom_site_label_2
_geom_angle_atom_site_label_3
_geom_angle
_geom_angle_site_symmetry_1
_geom_angle_site_symmetry_3
_geom_angle_publ_flag
O1 P1 C6 104.64(14) . . ?
O1 P1 C7 99.82(15) . . ?
O2 P1 O1 115.95(16) . . ?
O2 P1 C6 113.46(16) . . ?
O2 P1 C7 112.85(16) . . ?
C7 P1 C6 108.97(15) . . ?
C3 Si1 C13 109.8(4) . . ?
C3 Si1 C15 105.9(4) . . ?
C3 Si1 C14A 101.9(4) . . ?
C13 Si1 C15 109.2(5) . . ?
C14 Si1 C3 114.1(5) . . ?
C14 Si1 C13 108.3(6) . . ?
C14 Si1 C15 109.5(5) . . ?
C13A Si1 C3 110.6(4) . . ?
C13A Si1 C14A 114.5(5) . . ?
C15A Si1 C3 110.2(4) . . ?
C15A Si1 C13A 110.8(5) . . ?
C15A Si1 C14A 108.5(5) . . ?
C1 O1 P1 123.3(2) . . ?
C6 C5 C2 130.2(3) . . ?
C6 C5 C4 141.6(3) . . ?
C2 C5 C4 87.9(3) . . ?
C5 C6 P1 113.0(3) . . ?
C5 C6 C16 125.1(3) . . ?
C16 C6 P1 121.7(2) . . ?
C12 C7 P1 119.4(3) . . ?
C8 C7 P1 121.4(3) . . ?
C8 C7 C12 119.2(3) . . ?
C5 C2 C1 123.1(3) . . ?
C3 C2 C5 96.8(3) . . ?
C3 C2 C1 139.8(3) . . ?
C17 C16 C6 120.8(3) . . ?
C21 C16 C6 121.6(3) . . ?
C21 C16 C17 117.6(3) . . ?
C7 C12 H12 120.2 . . ?
C11 C12 C7 119.6(4) . . ?
C11 C12 H12 120.2 . . ?
C16 C17 H17 119.8 . . ?
C18 C17 C16 120.4(4) . . ?
C18 C17 H17 119.8 . . ?
C5 C4 H4A 114.6 . . ?
C5 C4 H4B 114.6 . . ?
C5 C4 C3 84.4(3) . . ?
H4A C4 H4B 111.7 . . ?
C3 C4 H4A 114.6 . . ?
C3 C4 H4B 114.6 . . ?
C16 C21 H21 119.7 . . ?
C20 C21 C16 120.5(4) . . ?
C20 C21 H21 119.7 . . ?
O1 C1 C2 106.7(3) . . ?
O1 C1 H1A 110.4 . . ?
O1 C1 H1B 110.4 . . ?
C2 C1 H1A 110.4 . . ?
C2 C1 H1B 110.4 . . ?
H1A C1 H1B 108.6 . . ?
C2 C3 Si1 137.7(3) . . ?
C2 C3 C4 90.8(3) . . ?
C4 C3 Si1 131.5(3) . . ?
C7 C8 H8 119.9 . . ?
C7 C8 C9 120.2(4) . . ?
C9 C8 H8 119.9 . . ?
C18 C19 C22 120.8(4) . . ?
C20 C19 C18 117.5(4) . . ?
C20 C19 C22 121.7(4) . . ?
C17 C18 H18 119.1 . . ?
C19 C18 C17 121.8(4) . . ?
C19 C18 H18 119.1 . . ?
C21 C20 H20 118.9 . . ?
C19 C20 C21 122.2(4) . . ?
C19 C20 H20 118.9 . . ?
C12 C11 H11 119.5 . . ?
C10 C11 C12 120.9(4) . . ?
C10 C11 H11 119.5 . . ?
C11 C10 H10 119.6 . . ?
C11 C10 C9 120.7(4) . . ?
C9 C10 H10 119.6 . . ?
C8 C9 H9 120.4 . . ?
C10 C9 C8 119.3(4) . . ?
C10 C9 H9 120.4 . . ?
C19 C22 H22A 109.5 . . ?
C19 C22 H22B 109.5 . . ?
C19 C22 H22C 109.5 . . ?
H22A C22 H22B 109.5 . . ?
H22A C22 H22C 109.5 . . ?
H22B C22 H22C 109.5 . . ?
Si1 C13 H13A 109.5 . . ?
Si1 C13 H13B 109.5 . . ?
Si1 C13 H13C 109.5 . . ?
H13A C13 H13B 109.5 . . ?
H13A C13 H13C 109.5 . . ?
H13B C13 H13C 109.5 . . ?
Si1 C14 H14A 109.5 . . ?
Si1 C14 H14B 109.5 . . ?
Si1 C14 H14C 109.5 . . ?
H14A C14 H14B 109.5 . . ?
H14A C14 H14C 109.5 . . ?
H14B C14 H14C 109.5 . . ?
Si1 C15 H15A 109.5 . . ?
Si1 C15 H15B 109.5 . . ?
Si1 C15 H15C 109.5 . . ?
H15A C15 H15B 109.5 . . ?
H15A C15 H15C 109.5 . . ?
H15B C15 H15C 109.5 . . ?
Si1 C13A H13D 109.5 . . ?
Si1 C13A H13E 109.5 . . ?
Si1 C13A H13F 109.5 . . ?
H13D C13A H13E 109.5 . . ?
H13D C13A H13F 109.5 . . ?
H13E C13A H13F 109.5 . . ?
Si1 C14A H14D 109.5 . . ?
Si1 C14A H14E 109.5 . . ?
Si1 C14A H14F 109.5 . . ?
H14D C14A H14E 109.5 . . ?
H14D C14A H14F 109.5 . . ?
H14E C14A H14F 109.5 . . ?
Si1 C15A H15D 109.5 . . ?
Si1 C15A H15E 109.5 . . ?
Si1 C15A H15F 109.5 . . ?
H15D C15A H15E 109.5 . . ?
H15D C15A H15F 109.5 . . ?
H15E C15A H15F 109.5 . . ?

loop_
_geom_bond_atom_site_label_1
_geom_bond_atom_site_label_2
_geom_bond_distance
_geom_bond_site_symmetry_2
_geom_bond_publ_flag
P1 O1 1.592(3) . ?
P1 O2 1.462(3) . ?
P1 C6 1.800(3) . ?
P1 C7 1.789(3) . ?
Si1 C3 1.854(4) . ?
Si1 C13 1.859(9) . ?
Si1 C14 1.782(10) . ?
Si1 C15 1.934(10) . ?
Si1 C13A 1.851(9) . ?
Si1 C14A 1.918(9) . ?
Si1 C15A 1.816(9) . ?
O1 C1 1.452(4) . ?
C5 C6 1.338(5) . ?
C5 C2 1.428(5) . ?
C5 C4 1.531(4) . ?
C6 C16 1.477(5) . ?
C7 C12 1.389(5) . ?
C7 C8 1.384(5) . ?
C2 C1 1.5378(10) . ?
C2 C3 1.334(4) . ?
C16 C17 1.390(5) . ?
C16 C21 1.388(5) . ?
C12 H12 0.9300 . ?
C12 C11 1.376(5) . ?
C17 H17 0.9300 . ?
C17 C18 1.385(5) . ?
C4 H4A 0.9700 . ?
C4 H4B 0.9700 . ?
C4 C3 1.546(5) . ?
C21 H21 0.9300 . ?
C21 C20 1.381(5) . ?
C1 H1A 0.9700 . ?
C1 H1B 0.9700 . ?
C8 H8 0.9300 . ?
C8 C9 1.385(5) . ?
C19 C18 1.375(6) . ?
C19 C20 1.363(6) . ?
C19 C22 1.511(6) . ?
C18 H18 0.9300 . ?
C20 H20 0.9300 . ?
C11 H11 0.9300 . ?
C11 C10 1.347(6) . ?
C10 H10 0.9300 . ?
C10 C9 1.378(6) . ?
C9 H9 0.9300 . ?
C22 H22A 0.9600 . ?
C22 H22B 0.9600 . ?
C22 H22C 0.9600 . ?
C13 H13A 0.9600 . ?
C13 H13B 0.9600 . ?
C13 H13C 0.9600 . ?
C14 H14A 0.9600 . ?
C14 H14B 0.9600 . ?
C14 H14C 0.9600 . ?
C15 H15A 0.9600 . ?
C15 H15B 0.9600 . ?
C15 H15C 0.9600 . ?
C13A H13D 0.9600 . ?
C13A H13E 0.9600 . ?
C13A H13F 0.9600 . ?
C14A H14D 0.9600 . ?
C14A H14E 0.9600 . ?
C14A H14F 0.9600 . ?
C15A H15D 0.9600 . ?
C15A H15E 0.9600 . ?
C15A H15F 0.9600 . ?

loop_
_geom_torsion_atom_site_label_1
_geom_torsion_atom_site_label_2
_geom_torsion_atom_site_label_3
_geom_torsion_atom_site_label_4
_geom_torsion
_geom_torsion_site_symmetry_1
_geom_torsion_site_symmetry_2
_geom_torsion_site_symmetry_3
_geom_torsion_site_symmetry_4
_geom_torsion_publ_flag
P1 O1 C1 C2 50.2(4) . . . . ?
P1 C6 C16 C17 154.2(3) . . . . ?
P1 C6 C16 C21 -27.9(4) . . . . ?
P1 C7 C12 C11 178.8(3) . . . . ?
P1 C7 C8 C9 -178.8(3) . . . . ?
O1 P1 C6 C5 19.7(3) . . . . ?
O1 P1 C6 C16 -165.1(2) . . . . ?
O1 P1 C7 C12 -131.4(3) . . . . ?
O1 P1 C7 C8 47.8(3) . . . . ?
O2 P1 O1 C1 75.9(3) . . . . ?
O2 P1 C6 C5 -107.7(3) . . . . ?
O2 P1 C6 C16 67.6(3) . . . . ?
O2 P1 C7 C12 -7.7(4) . . . . ?
O2 P1 C7 C8 171.5(3) . . . . ?
C5 C6 C16 C17 -31.1(5) . . . . ?
C5 C6 C16 C21 146.8(3) . . . . ?
C5 C2 C1 O1 -21.1(5) . . . . ?
C5 C2 C3 Si1 -178.7(3) . . . . ?
C5 C2 C3 C4 1.4(3) . . . . ?
C5 C4 C3 Si1 178.8(3) . . . . ?
C5 C4 C3 C2 -1.3(3) . . . . ?
C6 P1 O1 C1 -49.9(3) . . . . ?
C6 P1 C7 C12 119.3(3) . . . . ?
C6 P1 C7 C8 -61.5(3) . . . . ?
C6 C5 C2 C1 -2.6(6) . . . . ?
C6 C5 C2 C3 173.2(4) . . . . ?
C6 C5 C4 C3 -172.1(5) . . . . ?
C6 C16 C17 C18 177.1(3) . . . . ?
C6 C16 C21 C20 -176.6(3) . . . . ?
C7 P1 O1 C1 -162.6(3) . . . . ?
C7 P1 C6 C5 125.7(3) . . . . ?
C7 P1 C6 C16 -59.0(3) . . . . ?
C7 C12 C11 C10 0.2(6) . . . . ?
C7 C8 C9 C10 -0.2(6) . . . . ?
C2 C5 C6 P1 2.0(5) . . . . ?
C2 C5 C6 C16 -173.1(3) . . . . ?
C2 C5 C4 C3 1.3(3) . . . . ?
C16 C17 C18 C19 0.1(6) . . . . ?
C16 C21 C20 C19 -1.3(6) . . . . ?
C12 C7 C8 C9 0.5(6) . . . . ?
C12 C11 C10 C9 0.1(6) . . . . ?
C17 C16 C21 C20 1.4(5) . . . . ?
C4 C5 C6 P1 173.3(4) . . . . ?
C4 C5 C6 C16 -1.8(7) . . . . ?
C4 C5 C2 C1 -177.2(3) . . . . ?
C4 C5 C2 C3 -1.5(3) . . . . ?
C21 C16 C17 C18 -0.8(5) . . . . ?
C1 C2 C3 Si1 -4.2(8) . . . . ?
C1 C2 C3 C4 175.9(5) . . . . ?
C3 C2 C1 O1 165.4(4) . . . . ?
C8 C7 C12 C11 -0.5(5) . . . . ?
C18 C19 C20 C21 0.5(6) . . . . ?
C20 C19 C18 C17 0.0(6) . . . . ?
C11 C10 C9 C8 -0.1(6) . . . . ?
C22 C19 C18 C17 178.7(4) . . . . ?
C22 C19 C20 C21 -178.1(4) . . . . ?
C13 Si1 C3 C2 117.7(6) . . . . ?
C13 Si1 C3 C4 -62.5(6) . . . . ?
C14 Si1 C3 C2 -120.6(7) . . . . ?
C14 Si1 C3 C4 59.2(7) . . . . ?
C15 Si1 C3 C2 -0.1(7) . . . . ?
C15 Si1 C3 C4 179.6(6) . . . . ?
C13A Si1 C3 C2 98.1(6) . . . . ?
C13A Si1 C3 C4 -82.1(6) . . . . ?
C14A Si1 C3 C2 -139.8(6) . . . . ?
C14A Si1 C3 C4 40.0(5) . . . . ?
C15A Si1 C3 C2 -24.8(7) . . . . ?
C15A Si1 C3 C4 155.0(6) . . . . ?
